data_7225629
loop_
_publ_author_name
'Losev, E. A.'
'Zakharov, B. A.'
'Boldyreva, E. V.'

_publ_section_title
;
 Polymorphic transformations in glycine co-crystals at low temperature and
 high pressure: two new examples as a follow-up to a glycine--glutaric
 acid study
;
_journal_issue 31
_journal_name_full CrystEngComm
_journal_page_first 5869
_journal_paper_doi 10.1039/C6CE00561F
_journal_volume 18
_journal_year 2016
_chemical_formula_moiety 'C4 H6 O6, C2 H5 N O2'
_chemical_formula_sum 'C6 H11 N O8'
_chemical_formula_weight 225.16
_chemical_name_common 'glycine-DL-tartaric acid (1:1)'
_chemical_name_systematic 'glycine-DL-tartaric acid (1:1)'
_space_group_crystal_system triclinic
_space_group_IT_number 2
_space_group_name_Hall '-P 1'
_space_group_name_H-M_alt 'P -1'
_symmetry_space_group_name_Hall '-P 1'
_symmetry_space_group_name_H-M 'P -1'
_atom_sites_solution_hydrogens geom
_atom_sites_solution_primary direct
_atom_sites_solution_secondary difmap
_audit_creation_method SHELXL-2014/7
_audit_update_record
;
2016-06-16 deposited with the CCDC.
2016-06-20 downloaded from the CCDC.
;
_cell_angle_alpha 98.866(8)
_cell_angle_beta 92.311(6)
_cell_angle_gamma 96.887(8)
_cell_formula_units_Z 4
_cell_length_a 4.8540(4)
_cell_length_b 9.3349(11)
_cell_length_c 19.2555(15)
_cell_measurement_pressure 400000
_cell_measurement_reflns_used 1167
_cell_measurement_temperature 293(2)
_cell_measurement_theta_max 28.1814
_cell_measurement_theta_min 2.1404
_cell_volume 854.31(14)
_computing_cell_refinement
;
CrysAlisPro, Agilent Technologies,
Version 1.171.35.21 (release 20-01-2012 CrysAlis171 .NET)
(compiled Jan 23 2012,18:06:46)
;
_computing_data_collection
;
CrysAlisPro, Agilent Technologies,
Version 1.171.35.21 (release 20-01-2012 CrysAlis171 .NET)
(compiled Jan 23 2012,18:06:46)
;
_computing_data_reduction
;
CrysAlisPro, Agilent Technologies,
Version 1.171.35.21 (release 20-01-2012 CrysAlis171 .NET)
(compiled Jan 23 2012,18:06:46)
;
_computing_molecular_graphics 'Mercury (Macrae et al., 2006)'
_computing_publication_material
;
Mercury (Macrae et al., 2006), 
PLATON (Spek, 2009),
;
_computing_structure_refinement 'SHELXL-2014/7 (Sheldrick, 2014)'
_computing_structure_solution 'SIR2014 Version 14.10 (Burla, 2015)'
_diffrn_ambient_pressure 400000
_diffrn_ambient_temperature 293(2)
_diffrn_detector_area_resol_mean 10.3457
_diffrn_measured_fraction_theta_full 0.340
_diffrn_measured_fraction_theta_max 0.293
_diffrn_measurement_device_type 'Xcalibur, Ruby, Gemini'
_diffrn_measurement_method \w-scan
_diffrn_radiation_type MoK\a
_diffrn_radiation_wavelength 0.71073
_diffrn_reflns_av_R_equivalents 0.1101
_diffrn_reflns_av_unetI/netI 0.0903
_diffrn_reflns_Laue_measured_fraction_full 0.340
_diffrn_reflns_Laue_measured_fraction_max 0.293
_diffrn_reflns_limit_h_max 6
_diffrn_reflns_limit_h_min -6
_diffrn_reflns_limit_k_max 8
_diffrn_reflns_limit_k_min -8
_diffrn_reflns_limit_l_max 25
_diffrn_reflns_limit_l_min -24
_diffrn_reflns_number 4578
_diffrn_reflns_point_group_measured_fraction_full 0.340
_diffrn_reflns_point_group_measured_fraction_max 0.293
_diffrn_reflns_theta_full 25.242
_diffrn_reflns_theta_max 28.243
_diffrn_reflns_theta_min 2.834
_diffrn_source 'Enhance (Mo) X-ray Source'
_exptl_absorpt_coefficient_mu 0.166
_exptl_absorpt_correction_T_max 0.480
_exptl_absorpt_correction_T_min 0.389
_exptl_absorpt_correction_type gaussian
_exptl_absorpt_process_details 'Absorb-7 (Angel, 2013)'
_exptl_crystal_colour colourless
_exptl_crystal_density_diffrn 1.751
_exptl_crystal_description block
_exptl_crystal_F_000 472
_exptl_crystal_size_max 0.160
_exptl_crystal_size_mid 0.060
_exptl_crystal_size_min 0.030
_refine_diff_density_max 0.378
_refine_diff_density_min -0.388
_refine_diff_density_rms 0.075
_refine_ls_extinction_method none
_refine_ls_goodness_of_fit_ref 1.057
_refine_ls_hydrogen_treatment constr
_refine_ls_matrix_type full
_refine_ls_number_parameters 121
_refine_ls_number_reflns 1244
_refine_ls_number_restraints 0
_refine_ls_restrained_S_all 1.057
_refine_ls_R_factor_all 0.1605
_refine_ls_R_factor_gt 0.1012
_refine_ls_shift/su_max 0.000
_refine_ls_shift/su_mean 0.000
_refine_ls_structure_factor_coef Fsqd
_refine_ls_weighting_details 'w=1/[\s^2^(Fo^2^)+(0.1374P)^2^+2.9020P] where P=(Fo^2^+2Fc^2^)/3'
_refine_ls_weighting_scheme calc
_refine_ls_wR_factor_gt 0.2496
_refine_ls_wR_factor_ref 0.2992
_reflns_Friedel_coverage 0.000
_reflns_number_gt 731
_reflns_number_total 1244
_reflns_threshold_expression 'I > 2\s(I)'
_cod_data_source_file c6ce00561f17.cif
_cod_data_source_block gta040GPa
_cod_depositor_comments
;
The following automatic conversions were performed:

'_exptl_absorpt_correction_type' value 'Gaussian' changed to
'gaussian' according to
/usr/data/users/saulius/crontab/automatic-downloads/rss-feeds/RSC/lib/dictionaries/cif_core.dic
dictionary named 'cif_core.dic' version 2.4.2 from 2011-04-26.

Automatic conversion script
Id: cif_fix_values 4268 2015-11-12 08:31:59Z antanas 

 Adding full bibliography for 7225609--7225638.cif.
;
_cod_database_code 7225629
_shelx_shelxl_version_number 2014/7
_shelx_space_group_comment
;
The symmetry employed for this shelxl refinement is uniquely defined
by the following loop, which should always be used as a source of
symmetry information in preference to the above space-group names.
They are only intended as comments.
;
_shelx_estimated_absorpt_t_min 0.974
_shelx_estimated_absorpt_t_max 0.995

loop_
_space_group_symop_operation_xyz
'x, y, z'
'-x, -y, -z'

loop_
_atom_site_label
_atom_site_type_symbol
_atom_site_fract_x
_atom_site_fract_y
_atom_site_fract_z
_atom_site_U_iso_or_equiv
_atom_site_adp_type
_atom_site_occupancy
_atom_site_site_symmetry_order
_atom_site_calc_flag
_atom_site_refinement_flags_posn
_atom_site_refinement_flags_adp
C11 C 0.854(2) 0.234(3) 0.1004(7) 0.022(2) Uiso 1 1 d . .
C12 C 1.0344(19) 0.240(2) 0.0380(6) 0.023(2) Uiso 1 1 d . .
H12 H 1.1316 0.1536 0.0320 0.028 Uiso 1 1 calc R U
C13 C 0.8564(18) 0.239(2) -0.0306(6) 0.0172(19) Uiso 1 1 d . .
H13 H 0.7344 0.1463 -0.0411 0.021 Uiso 1 1 calc R U
C14 C 1.0483(18) 0.250(2) -0.0905(6) 0.0190(19) Uiso 1 1 d . .
C15 C 0.3468(19) -0.040(3) 0.2147(7) 0.021(2) Uiso 1 1 d . .
C16 C 0.1429(19) -0.053(2) 0.2723(6) 0.023(2) Uiso 1 1 d . .
H16A H -0.0066 -0.1303 0.2553 0.027 Uiso 1 1 calc R U
H16B H 0.2378 -0.0790 0.3128 0.027 Uiso 1 1 calc R U
N11 N 0.0228(17) 0.085(2) 0.2944(6) 0.0262(19) Uiso 1 1 d . .
H11A H -0.0944 0.0718 0.3280 0.039 Uiso 1 1 calc R U
H11B H 0.1585 0.1559 0.3110 0.039 Uiso 1 1 calc R U
H11C H -0.0681 0.1084 0.2576 0.039 Uiso 1 1 calc R U
O11 O 0.9131(17) 0.312(2) 0.1566(6) 0.048(2) Uiso 1 1 d . .
O12 O 0.6338(14) 0.1382(18) 0.0846(5) 0.0307(17) Uiso 1 1 d . .
H12A H 0.5515 0.1291 0.1204 0.037 Uiso 1 1 calc R U
O13 O 1.2339(14) 0.3647(18) 0.0526(5) 0.0273(16) Uiso 1 1 d . .
H13A H 1.3665 0.3526 0.0282 0.033 Uiso 1 1 calc R U
O14 O 0.6913(13) 0.3529(17) -0.0227(4) 0.0241(15) Uiso 1 1 d . .
H14 H 0.7630 0.4205 -0.0412 0.029 Uiso 1 1 calc R U
O15 O 1.1720(15) 0.1345(19) -0.1058(5) 0.0340(17) Uiso 1 1 d . .
H15 H 1.2876 0.1485 -0.1347 0.041 Uiso 1 1 calc R U
O16 O 1.0803(13) 0.3579(17) -0.1187(5) 0.0281(16) Uiso 1 1 d . .
O17 O 0.4690(14) -0.1435(18) 0.1965(5) 0.0319(17) Uiso 1 1 d . .
O18 O 0.3730(17) 0.080(2) 0.1920(6) 0.047(2) Uiso 1 1 d . .
C21 C 0.3622(18) 0.224(2) 0.5988(6) 0.0185(19) Uiso 1 1 d . .
C22 C 0.5572(18) 0.249(2) 0.5420(6) 0.0189(19) Uiso 1 1 d . .
H22 H 0.6821 0.3400 0.5576 0.023 Uiso 1 1 calc R U
C23 C 0.3896(18) 0.264(2) 0.4740(6) 0.0172(19) Uiso 1 1 d . .
H23 H 0.2963 0.3518 0.4831 0.021 Uiso 1 1 calc R U
C24 C 0.5873(18) 0.281(2) 0.4151(6) 0.0146(19) Uiso 1 1 d . .
C25 C 0.2069(19) 0.500(2) 0.2986(6) 0.0196(19) Uiso 1 1 d . .
C26 C 0.4247(19) 0.450(3) 0.2490(7) 0.028(2) Uiso 1 1 d . .
H26A H 0.6051 0.4648 0.2744 0.033 Uiso 1 1 calc R U
H26B H 0.3788 0.3470 0.2309 0.033 Uiso 1 1 calc R U
N21 N 0.4353(16) 0.534(2) 0.1906(5) 0.029(2) Uiso 1 1 d . .
H21A H 0.5631 0.5044 0.1617 0.044 Uiso 1 1 calc R U
H21B H 0.2700 0.5197 0.1672 0.044 Uiso 1 1 calc R U
H21C H 0.4793 0.6286 0.2074 0.044 Uiso 1 1 calc R U
O21 O 0.3305(14) 0.1141(18) 0.6246(5) 0.0311(17) Uiso 1 1 d . .
O22 O 0.2342(14) 0.3391(18) 0.6154(5) 0.0301(17) Uiso 1 1 d . .
H22A H 0.1264 0.3246 0.6460 0.036 Uiso 1 1 calc R U
O23 O 0.7195(13) 0.1317(17) 0.5277(5) 0.0251(15) Uiso 1 1 d . .
H23A H 0.8396 0.1526 0.5009 0.030 Uiso 1 1 calc R U
O24 O 0.1887(13) 0.1437(17) 0.4498(4) 0.0248(15) Uiso 1 1 d . .
H24 H 0.2607 0.0681 0.4474 0.030 Uiso 1 1 calc R U
O25 O 0.7853(14) 0.3906(19) 0.4365(5) 0.0308(17) Uiso 1 1 d . .
H25 H 0.8645 0.4144 0.4025 0.037 Uiso 1 1 calc R U
O26 O 0.5677(13) 0.2081(18) 0.3590(5) 0.0272(16) Uiso 1 1 d . .
O27 O 0.1348(14) 0.4152(18) 0.3409(5) 0.0330(17) Uiso 1 1 d . .
O28 O 0.1177(14) 0.6144(18) 0.2931(5) 0.0313(17) Uiso 1 1 d . .

loop_
_atom_type_symbol
_atom_type_description
_atom_type_scat_dispersion_real
_atom_type_scat_dispersion_imag
_atom_type_scat_source
C C 0.0033 0.0016 'International Tables Vol C Tables 4.2.6.8 and 6.1.1.4'
H H 0.0000 0.0000 'International Tables Vol C Tables 4.2.6.8 and 6.1.1.4'
N N 0.0061 0.0033 'International Tables Vol C Tables 4.2.6.8 and 6.1.1.4'
O O 0.0106 0.0060 'International Tables Vol C Tables 4.2.6.8 and 6.1.1.4'

loop_
_geom_angle_atom_site_label_1
_geom_angle_atom_site_label_2
_geom_angle_atom_site_label_3
_geom_angle
O11 C11 O12 126.1(9)
O11 C11 C12 122.4(16)
O12 C11 C12 111.5(16)
O13 C12 C11 109.1(17)
O13 C12 C13 111.6(11)
C11 C12 C13 111.2(7)
O13 C12 H12 108.3
C11 C12 H12 108.3
C13 C12 H12 108.3
O14 C13 C14 111.5(10)
O14 C13 C12 110.9(14)
C14 C13 C12 108.8(7)
O14 C13 H13 108.5
C14 C13 H13 108.5
C12 C13 H13 108.5
O16 C14 O15 125.7(8)
O16 C14 C13 122.0(15)
O15 C14 C13 112.3(12)
O17 C15 O18 126.8(9)
O17 C15 C16 117.8(14)
O18 C15 C16 115.4(16)
N11 C16 C15 113.0(14)
N11 C16 H16A 109.0
C15 C16 H16A 109.0
N11 C16 H16B 109.0
C15 C16 H16B 109.0
H16A C16 H16B 107.8
C16 N11 H11A 109.5
C16 N11 H11B 109.5
H11A N11 H11B 109.5
C16 N11 H11C 109.5
H11A N11 H11C 109.5
H11B N11 H11C 109.5
C11 O12 H12A 109.5
C12 O13 H13A 109.5
C13 O14 H14 109.5
C14 O15 H15 109.5
O21 C21 O22 125.8(8)
O21 C21 C22 124.4(15)
O22 C21 C22 109.8(13)
O23 C22 C21 111.0(11)
O23 C22 C23 109.4(13)
C21 C22 C23 109.8(7)
O23 C22 H22 108.9
C21 C22 H22 108.9
C23 C22 H22 108.9
O24 C23 C24 107.6(15)
O24 C23 C22 113.7(12)
C24 C23 C22 109.7(6)
O24 C23 H23 108.6
C24 C23 H23 108.6
C22 C23 H23 108.6
O26 C24 O25 124.7(9)
O26 C24 C23 125.7(17)
O25 C24 C23 109.5(15)
O28 C25 O27 126.7(10)
O28 C25 C26 118.4(10)
O27 C25 C26 114.9(15)
N21 C26 C25 109.8(11)
N21 C26 H26A 109.7
C25 C26 H26A 109.7
N21 C26 H26B 109.7
C25 C26 H26B 109.7
H26A C26 H26B 108.2
C26 N21 H21A 109.5
C26 N21 H21B 109.5
H21A N21 H21B 109.5
C26 N21 H21C 109.5
H21A N21 H21C 109.5
H21B N21 H21C 109.5
C21 O22 H22A 109.5
C22 O23 H23A 109.5
C23 O24 H24 109.5
C24 O25 H25 109.5

loop_
_geom_bond_atom_site_label_1
_geom_bond_atom_site_label_2
_geom_bond_distance
C11 O11 1.21(3)
C11 O12 1.30(2)
C11 C12 1.519(11)
C12 O13 1.40(3)
C12 C13 1.547(13)
C12 H12 0.9800
C13 O14 1.397(17)
C13 C14 1.520(10)
C13 H13 0.9800
C14 O16 1.209(19)
C14 O15 1.30(2)
C15 O17 1.20(2)
C15 O18 1.26(2)
C15 C16 1.524(11)
C16 N11 1.48(3)
C16 H16A 0.9700
C16 H16B 0.9700
N11 H11A 0.8900
N11 H11B 0.8900
N11 H11C 0.8900
O12 H12A 0.8200
O13 H13A 0.8200
O14 H14 0.8200
O15 H15 0.8200
C21 O21 1.21(2)
C21 O22 1.31(2)
C21 C22 1.501(10)
C22 O23 1.42(2)
C22 C23 1.547(12)
C22 H22 0.9800
C23 O24 1.40(3)
C23 C24 1.529(10)
C23 H23 0.9800
C24 O26 1.18(2)
C24 O25 1.32(3)
C25 O28 1.21(2)
C25 O27 1.255(14)
C25 C26 1.519(16)
C26 N21 1.464(13)
C26 H26A 0.9700
C26 H26B 0.9700
N21 H21A 0.8900
N21 H21B 0.8900
N21 H21C 0.8900
O22 H22A 0.8200
O23 H23A 0.8200
O24 H24 0.8200
O25 H25 0.8200

loop_
_geom_hbond_atom_site_label_D
_geom_hbond_atom_site_label_H
_geom_hbond_atom_site_label_A
_geom_hbond_distance_DH
_geom_hbond_distance_HA
_geom_hbond_distance_DA
_geom_hbond_angle_DHA
_geom_hbond_site_symmetry_A
N11 H11A O21 0.89 2.29 3.026(15) 139.6 2_556
N11 H11A O26 0.89 2.24 2.853(14) 126.0 1_455
N11 H11B O26 0.89 2.13 2.904(17) 145.7 .
N11 H11B O27 0.89 2.42 3.05(3) 128.7 .
O12 H12A O18 0.82 1.75 2.562(9) 171.0 .
O13 H13A O14 0.82 1.89 2.704(8) 171.7 1_655
O14 H14 O13 0.82 2.05 2.769(19) 146.3 2_765
O15 H15 O17 0.82 1.71 2.520(9) 169.3 2_755
N21 H21B O11 0.89 2.42 3.06(2) 128.8 1_455
N21 H21B O16 0.89 2.39 3.156(8) 143.6 2_665
N21 H21A O16 0.89 2.29 2.931(11) 128.8 2_765
N21 H21C O17 0.89 2.18 2.98(2) 150.0 1_565
O22 H22A O28 0.82 1.78 2.529(10) 150.9 2_566
O23 H23A O24 0.82 2.00 2.777(7) 158.8 1_655
O24 H24 O23 0.82 2.01 2.757(18) 151.4 2_656
O25 H25 O27 0.82 1.80 2.571(8) 155.3 1_655

loop_
_geom_torsion_atom_site_label_1
_geom_torsion_atom_site_label_2
_geom_torsion_atom_site_label_3
_geom_torsion_atom_site_label_4
_geom_torsion
O11 C11 C12 O13 -11.8(18)
O12 C11 C12 O13 167.8(10)
O11 C11 C12 C13 -135.3(17)
O12 C11 C12 C13 44(2)
O13 C12 C13 O14 -66.8(12)
C11 C12 C13 O14 55(2)
O13 C12 C13 C14 56(2)
C11 C12 C13 C14 178.2(18)
O14 C13 C14 O16 11(2)
C12 C13 C14 O16 -111.4(16)
O14 C13 C14 O15 -170.1(13)
C12 C13 C14 O15 67(2)
O17 C15 C16 N11 175.2(13)
O18 C15 C16 N11 -3.4(19)
O21 C21 C22 O23 -6(2)
O22 C21 C22 O23 174.3(12)
O21 C21 C22 C23 115.3(16)
O22 C21 C22 C23 -65(2)
O23 C22 C23 O24 65.6(12)
C21 C22 C23 O24 -56(2)
O23 C22 C23 C24 -55(2)
C21 C22 C23 C24 -176.9(18)
O24 C23 C24 O26 2.0(16)
C22 C23 C24 O26 126.1(15)
O24 C23 C24 O25 -178.1(9)
C22 C23 C24 O25 -54.0(19)
O28 C25 C26 N21 -15(2)
O27 C25 C26 N21 164.3(15)
